data_8102186
loop_
_publ_author_name
'Han, Wei-He'
'Dang, Li-Long'
'Zhang, Wen-Juan'

_publ_section_title
;
Crystal structure of imidazolium tetrahydroxohexaoxopentaborate, 
[C~3~H~5~N~2~][B~5~O~6~(OH)~4~]
;
_journal_issue 4
_journal_name_full 'Zeitschrift f\"ur Kristallographie - New Crystal Structures'
_journal_page_first 403
_journal_page_last 404
_journal_volume 222
_journal_year 2007
_chemical_formula_moiety 'B5 H4 O10, C3 H5 N2 '
_chemical_formula_structural '[C3H5N2][B5O6(OH)4]'
_chemical_formula_sum 'C3 H9 B5 N2 O10'
_chemical_formula_weight 287.17
_chemical_name_common 'imidazolium pentaborate'
_chemical_name_systematic
; 
 imidazolium tetrahydroxohexaoxopentaborate
;
_space_group_IT_number 14
_symmetry_cell_setting monoclinic
_symmetry_space_group_name_Hall '-P 2ybc'
_symmetry_space_group_name_H-M 'P 1 21/c 1'
_atom_sites_solution_hydrogens geom
_atom_sites_solution_primary direct
_atom_sites_solution_secondary difmap
_audit_creation_method SHELXL-97
_cell_angle_alpha 90.00
_cell_angle_beta 106.647(6)
_cell_angle_gamma 90.00
_cell_formula_units_Z 4
_cell_length_a 8.846(3)
_cell_length_b 16.296(6)
_cell_length_c 8.744(3)
_cell_measurement_reflns_used 1275
_cell_measurement_temperature 298(2)
_cell_measurement_theta_max 24.602
_cell_measurement_theta_min 2.403
_cell_volume 1207.7(7)
_computing_cell_refinement 'Bruker SMART'
_computing_data_collection 'Bruker SMART'
_computing_data_reduction 'Bruker SAINT'
_computing_molecular_graphics 'Bruker SHELXTL'
_computing_publication_material 'Bruker SHELXTL'
_computing_structure_refinement 'SHELXL-97 (Sheldrick, 1997)'
_computing_structure_solution 'SHELXS-97 (Sheldrick, 1990)'
_diffrn_ambient_temperature 298(2)
_diffrn_measured_fraction_theta_full 0.997
_diffrn_measured_fraction_theta_max 0.997
_diffrn_measurement_device_type 'Bruker SMART CCD'
_diffrn_measurement_method phi/omega
_diffrn_radiation_monochromator graphite
_diffrn_radiation_source 'fine-focus sealed tube'
_diffrn_radiation_type MoK\a
_diffrn_radiation_wavelength 0.71073
_diffrn_reflns_av_R_equivalents 0.0706
_diffrn_reflns_av_sigmaI/netI 0.0774
_diffrn_reflns_limit_h_max 8
_diffrn_reflns_limit_h_min -10
_diffrn_reflns_limit_k_max 17
_diffrn_reflns_limit_k_min -19
_diffrn_reflns_limit_l_max 10
_diffrn_reflns_limit_l_min -10
_diffrn_reflns_number 6093
_diffrn_reflns_theta_full 25.01
_diffrn_reflns_theta_max 25.01
_diffrn_reflns_theta_min 2.40
_exptl_absorpt_coefficient_mu 0.145
_exptl_absorpt_correction_T_max 0.9484
_exptl_absorpt_correction_T_min 0.9324
_exptl_absorpt_correction_type multi-scan
_exptl_absorpt_process_details sadabs
_exptl_crystal_colour colorless
_exptl_crystal_density_diffrn 1.579
_exptl_crystal_density_method 'not measured'
_exptl_crystal_description column
_exptl_crystal_F_000 584
_exptl_crystal_size_max 0.49
_exptl_crystal_size_mid 0.43
_exptl_crystal_size_min 0.37
_refine_diff_density_max 0.228
_refine_diff_density_min -0.266
_refine_diff_density_rms 0.057
_refine_ls_extinction_method none
_refine_ls_goodness_of_fit_ref 1.009
_refine_ls_matrix_type full
_refine_ls_number_parameters 185
_refine_ls_number_reflns 2131
_refine_ls_number_restraints 60
_refine_ls_restrained_S_all 1.024
_refine_ls_R_factor_all 0.1069
_refine_ls_R_factor_gt 0.0526
_refine_ls_shift/su_max 0.000
_refine_ls_shift/su_mean 0.000
_refine_ls_structure_factor_coef Fsqd
_refine_ls_weighting_details 'calc w=1/[\s^2^(Fo^2^)+(0.0598P)^2^+0.0000P] where P=(Fo^2^+2Fc^2^)/3'
_refine_ls_weighting_scheme calc
_refine_ls_wR_factor_gt 0.1164
_refine_ls_wR_factor_ref 0.1398
_reflns_number_gt 1126
_reflns_number_total 2131
_reflns_threshold_expression >2sigma(I)
_cod_data_source_file 1267-2107.cff
_cod_data_source_block 050704f
_cod_depositor_comments
;
The following automatic conversions were performed:
'_symmetry_cell_setting' value 'Monoclinic' changed to 'monoclinic'
according to '/home/saulius/struct/CIF-dictionaries/cif_core.dic'
dictionary named 'cif_core.dic' version 2.4.1 from 2010-06-29.

Automatic conversion script
Id: cif_fix_enum 1555 2011-01-17 13:19:09Z saulius 
;
_cod_original_cell_volume 1207.8(8)
_cod_original_sg_symbol_H-M P12(1)/c1
_cod_database_code 8102186

loop_
_symmetry_equiv_pos_as_xyz
'x, y, z'
'-x, y+1/2, -z+1/2'
'-x, -y, -z'
'x, -y-1/2, z-1/2'

loop_
_atom_site_label
_atom_site_type_symbol
_atom_site_fract_x
_atom_site_fract_y
_atom_site_fract_z
_atom_site_U_iso_or_equiv
_atom_site_adp_type
_atom_site_occupancy
_atom_site_symmetry_multiplicity
_atom_site_Wyckoff_symbol
_atom_site_calc_flag
_atom_site_refinement_flags
_atom_site_disorder_assembly
_atom_site_disorder_group
N1 N 0.6450(4) 0.1535(2) 0.2444(4) 0.0617(9) Uani 1 4 e d U . .
H1 H 0.5666 0.1612 0.2826 0.074 Uiso 1 4 e calc R . .
N2 N 0.7818(5) 0.1169(2) 0.0954(5) 0.0867(13) Uani 1 4 e d U . .
H2 H 0.8092 0.0956 0.0174 0.104 Uiso 1 4 e calc R . .
O1 O 0.3991(2) 0.05886(12) 0.7762(2) 0.0375(6) Uani 1 4 e d . . .
O2 O 0.5283(2) 0.09675(12) 0.5822(3) 0.0435(6) Uani 1 4 e d . . .
O3 O 0.2940(2) 0.16724(12) 0.5873(2) 0.0365(6) Uani 1 4 e d . . .
O4 O 0.1222(2) 0.06395(12) 0.6389(2) 0.0379(6) Uani 1 4 e d . . .
O5 O 0.0091(2) 0.09227(13) 0.8496(3) 0.0443(6) Uani 1 4 e d . . .
O6 O 0.2399(2) 0.16481(12) 0.8392(2) 0.0377(6) Uani 1 4 e d . . .
O7 O 0.6396(2) -0.00157(14) 0.7849(3) 0.0518(7) Uani 1 4 e d . . .
H7 H 0.7077 -0.0006 0.7380 0.078 Uiso 1 4 e calc R . .
O8 O 0.4402(3) 0.20654(14) 0.4110(3) 0.0544(7) Uani 1 4 e d . . .
H8 H 0.3656 0.2383 0.3824 0.082 Uiso 1 4 e calc R . .
O9 O -0.1161(2) 0.00008(14) 0.6502(3) 0.0463(7) Uani 1 4 e d . . .
H9 H -0.1107 -0.0179 0.5644 0.069 Uiso 1 4 e calc R . .
O10 O 0.1024(3) 0.19919(15) 1.0270(3) 0.0584(8) Uani 1 4 e d . . .
H10 H 0.1608 0.2392 1.0378 0.088 Uiso 1 4 e calc R . .
B1 B 0.2652(4) 0.1124(2) 0.7112(4) 0.0314(9) Uani 1 4 e d . . .
B2 B 0.5197(4) 0.0505(2) 0.7109(5) 0.0336(9) Uani 1 4 e d . . .
B3 B 0.4182(4) 0.1562(2) 0.5267(5) 0.0365(10) Uani 1 4 e d . . .
B4 B 0.0067(4) 0.0515(2) 0.7116(5) 0.0342(9) Uani 1 4 e d . . .
B5 B 0.1197(4) 0.1519(2) 0.9058(5) 0.0380(9) Uani 1 4 e d . . .
C1 C 0.6399(5) 0.1136(2) 0.1141(6) 0.0684(12) Uani 1 4 e d U . .
H1A H 0.5523 0.0876 0.0470 0.082 Uiso 1 4 e calc R . .
C2 C 0.7921(5) 0.1808(3) 0.3091(5) 0.0770(13) Uani 1 4 e d U . .
H2A H 0.8284 0.2103 0.4036 0.092 Uiso 1 4 e calc R . .
C18 C 0.8753(5) 0.1579(3) 0.2143(7) 0.0809(14) Uani 1 4 e d U . .
H18 H 0.9816 0.1688 0.2289 0.097 Uiso 1 4 e calc R . .

loop_
_atom_site_aniso_label
_atom_site_aniso_U_11
_atom_site_aniso_U_22
_atom_site_aniso_U_33
_atom_site_aniso_U_23
_atom_site_aniso_U_13
_atom_site_aniso_U_12
N1 0.055(2) 0.082(2) 0.065(2) 0.011(2) 0.0440(18) 0.0059(18)
N2 0.131(3) 0.088(3) 0.065(3) 0.010(2) 0.066(3) 0.043(3)
O1 0.0333(11) 0.0472(14) 0.0408(14) 0.0085(11) 0.0246(11) 0.0044(10)
O2 0.0438(13) 0.0501(15) 0.0509(16) 0.0141(12) 0.0363(12) 0.0120(11)
O3 0.0353(12) 0.0368(13) 0.0472(15) 0.0054(10) 0.0273(11) 0.0037(9)
O4 0.0340(12) 0.0456(14) 0.0439(15) -0.0108(11) 0.0269(10) -0.0092(10)
O5 0.0411(13) 0.0565(15) 0.0468(16) -0.0155(12) 0.0307(12) -0.0165(11)
O6 0.0368(12) 0.0403(13) 0.0464(15) -0.0070(11) 0.0289(11) -0.0072(10)
O7 0.0430(14) 0.0680(17) 0.0563(17) 0.0188(13) 0.0333(12) 0.0180(12)
O8 0.0610(17) 0.0554(16) 0.0671(19) 0.0262(13) 0.0507(15) 0.0218(12)
O9 0.0372(12) 0.0595(16) 0.0535(17) -0.0173(12) 0.0312(12) -0.0131(11)
O10 0.0590(16) 0.0691(18) 0.0663(18) -0.0315(14) 0.0486(14) -0.0258(13)
B1 0.0330(19) 0.034(2) 0.035(2) -0.0015(18) 0.0221(17) -0.0014(18)
B2 0.0309(19) 0.039(2) 0.036(2) 0.0001(18) 0.0172(18) 0.0005(17)
B3 0.036(2) 0.038(2) 0.045(3) -0.002(2) 0.0269(19) 0.0010(18)
B4 0.031(2) 0.038(2) 0.040(2) -0.0037(19) 0.0197(18) -0.0024(17)
B5 0.039(2) 0.044(2) 0.040(2) 0.001(2) 0.0268(19) -0.0054(19)
C1 0.079(3) 0.061(3) 0.058(3) 0.007(2) 0.009(2) -0.016(2)
C2 0.076(3) 0.088(3) 0.074(3) -0.022(3) 0.031(3) -0.014(2)
C18 0.060(3) 0.101(4) 0.099(4) 0.009(3) 0.049(3) 0.002(2)

loop_
_atom_type_symbol
_atom_type_description
_atom_type_scat_dispersion_real
_atom_type_scat_dispersion_imag
_atom_type_scat_source
C C 0.0033 0.0016 'International Tables Vol C Tables 4.2.6.8 and 6.1.1.4'
H H 0.0000 0.0000 'International Tables Vol C Tables 4.2.6.8 and 6.1.1.4'
O O 0.0106 0.0060 'International Tables Vol C Tables 4.2.6.8 and 6.1.1.4'
N N 0.0061 0.0033 'International Tables Vol C Tables 4.2.6.8 and 6.1.1.4'
B B 0.0013 0.0007 'International Tables Vol C Tables 4.2.6.8 and 6.1.1.4'

loop_
_geom_angle_atom_site_label_1
_geom_angle_atom_site_label_2
_geom_angle_atom_site_label_3
_geom_angle
_geom_angle_site_symmetry_1
_geom_angle_site_symmetry_3
_geom_angle_publ_flag
C1 N1 C2 108.8(4) . . ?
C1 N1 H1 125.6 . . ?
C2 N1 H1 125.6 . . ?
C18 N2 C1 109.3(4) . . ?
C18 N2 H2 125.4 . . ?
C1 N2 H2 125.4 . . ?
B2 O1 B1 123.4(3) . . ?
B3 O2 B2 118.8(3) . . ?
B3 O3 B1 122.1(3) . . ?
B4 O4 B1 123.1(3) . . ?
B5 O5 B4 119.3(3) . . ?
B5 O6 B1 122.6(3) . . ?
B2 O7 H7 109.5 . . ?
B3 O8 H8 109.5 . . ?
B4 O9 H9 109.5 . . ?
B5 O10 H10 109.5 . . ?
O1 B1 O4 110.5(3) . . ?
O1 B1 O6 109.6(3) . . ?
O4 B1 O6 109.8(2) . . ?
O1 B1 O3 110.9(2) . . ?
O4 B1 O3 108.4(3) . . ?
O6 B1 O3 107.5(2) . . ?
O1 B2 O7 117.5(3) . . ?
O1 B2 O2 121.6(3) . . ?
O7 B2 O2 120.7(3) . . ?
O8 B3 O2 117.0(3) . . ?
O8 B3 O3 120.9(3) . . ?
O2 B3 O3 122.0(3) . . ?
O9 B4 O4 122.0(3) . . ?
O9 B4 O5 117.1(3) . . ?
O4 B4 O5 120.8(3) . . ?
O10 B5 O5 117.2(3) . . ?
O10 B5 O6 121.5(3) . . ?
O5 B5 O6 121.3(3) . . ?
N1 C1 N2 107.1(4) . . ?
N1 C1 H1A 126.4 . . ?
N2 C1 H1A 126.4 . . ?
C18 C2 N1 107.0(4) . . ?
C18 C2 H2A 126.5 . . ?
N1 C2 H2A 126.5 . . ?
C2 C18 N2 107.8(4) . . ?
C2 C18 H18 126.1 . . ?
N2 C18 H18 126.1 . . ?

loop_
_geom_bond_atom_site_label_1
_geom_bond_atom_site_label_2
_geom_bond_distance
_geom_bond_site_symmetry_2
_geom_bond_publ_flag
N1 C1 1.302(5) . ?
N1 C2 1.337(5) . ?
N1 H1 0.8600 . ?
N2 C18 1.311(5) . ?
N2 C1 1.313(5) . ?
N2 H2 0.8600 . ?
O1 B2 1.353(4) . ?
O1 B1 1.450(4) . ?
O2 B3 1.361(4) . ?
O2 B2 1.375(4) . ?
O3 B3 1.361(4) . ?
O3 B1 1.482(4) . ?
O4 B4 1.364(4) . ?
O4 B1 1.471(4) . ?
O5 B5 1.366(4) . ?
O5 B4 1.372(4) . ?
O6 B5 1.367(4) . ?
O6 B1 1.475(4) . ?
O7 B2 1.367(4) . ?
O7 H7 0.8200 . ?
O8 B3 1.359(4) . ?
O8 H8 0.8200 . ?
O9 B4 1.355(4) . ?
O9 H9 0.8200 . ?
O10 B5 1.354(4) . ?
O10 H10 0.8200 . ?
C1 H1A 0.9300 . ?
C2 C18 1.310(6) . ?
C2 H2A 0.9300 . ?
C18 H18 0.9300 . ?

loop_
_cod_related_entry_id
_cod_related_entry_database
_cod_related_entry_code
1 ChemSpider 30653922
